data_1533976
loop_
_publ_author_name
'Kobayashi, H.'
'Matsuoka, M.'
'Uebou, Y.'
'Kageyama, H.'
'Tabuchi, M.'
'Yamamoto, Y.'
'Tamaki, J.'

_publ_section_title
;
 Structure, physical properties and charge-discharge characteristics of
 Fe-doped Li2 Ir O3
;
_journal_name_full 'Journal of the Electrochemical Society'
_journal_page_first A1408
_journal_page_last A1415
_journal_volume 150
_journal_year 2003
_chemical_formula_sum 'Fe0.587 Ir0.253 Li1.16 O2'
_chemical_name_systematic '(Li0.9675 Ir0.0325) (Li0.1925 Fe0.587 Ir0.2205) O2'
_space_group_IT_number 166
_symmetry_space_group_name_Hall '-R 3 2"'
_symmetry_space_group_name_H-M 'R -3 m :H'
_cell_angle_alpha 90
_cell_angle_beta 90
_cell_angle_gamma 120
_cell_formula_units_Z 3
_cell_length_a 2.9545
_cell_length_b 2.9545
_cell_length_c 14.4861
_cell_volume 109.509
_citation_journal_id_ASTM JESOAN
_cod_data_source_file Kobayashi_JESOAN_2003_764.cif
_cod_data_source_block Fe0.587Ir0.253Li1.16O2
_cod_original_cell_volume 109.5091
_cod_database_code 1533976

loop_
_symmetry_equiv_pos_as_xyz
x,y,z
-y,x-y,z
-x+y,-x,z
y,x,-z
-x,-x+y,-z
x-y,-y,-z
-x,-y,-z
y,-x+y,-z
x-y,x,-z
-y,-x,z
x,x-y,z
-x+y,y,z
x+2/3,y+1/3,z+1/3
-y+2/3,x-y+1/3,z+1/3
-x+y+2/3,-x+1/3,z+1/3
y+2/3,x+1/3,-z+1/3
-x+2/3,-x+y+1/3,-z+1/3
x-y+2/3,-y+1/3,-z+1/3
-x+2/3,-y+1/3,-z+1/3
y+2/3,-x+y+1/3,-z+1/3
x-y+2/3,x+1/3,-z+1/3
-y+2/3,-x+1/3,z+1/3
x+2/3,x-y+1/3,z+1/3
-x+y+2/3,y+1/3,z+1/3
x+1/3,y+2/3,z+2/3
-y+1/3,x-y+2/3,z+2/3
-x+y+1/3,-x+2/3,z+2/3
y+1/3,x+2/3,-z+2/3
-x+1/3,-x+y+2/3,-z+2/3
x-y+1/3,-y+2/3,-z+2/3
-x+1/3,-y+2/3,-z+2/3
y+1/3,-x+y+2/3,-z+2/3
x-y+1/3,x+2/3,-z+2/3
-y+1/3,-x+2/3,z+2/3
x+1/3,x-y+2/3,z+2/3
-x+y+1/3,y+2/3,z+2/3

loop_
_atom_site_label
_atom_site_type_symbol
_atom_site_fract_x
_atom_site_fract_y
_atom_site_fract_z
_atom_site_occupancy
_atom_site_U_iso_or_equiv
Li1 Li+1 0 0 0.5 0.1925 0.0
Li2 Li+1 0 0 0 0.9675 0.0
O1 O-2 0 0 0.2417 1 0.0
Ir1 Ir+4 0 0 0.5 0.2205 0.0
Fe1 Fe+3 0 0 0.5 0.587 0.0
Ir2 Ir+4 0 0 0 0.0325 0.0
